data_4060614
loop_
_publ_author_name
'Crossley, Ian R.'
'Hill, Anthony F.'
'Willis, Anthony C.'

_publ_section_title
;
 Metallaboratranes: Tris(methimazolyl)borane Complexes of Rhodium(I)
;
_journal_coden_ASTM ORGND7
_journal_issue 1
_journal_name_full Organometallics
_journal_page_first 289
_journal_page_last 299
_journal_paper_doi 10.1021/om050772+
_journal_volume 25
_journal_year 2006
_chemical_formula_moiety ' C39 H39 B N7 P Rh S3 +, Cl -, 3(C H Cl3) '
_chemical_formula_sum 'C42 H42 B Cl10 N7 P Rh S3'
_chemical_formula_weight 1240.26
_space_group_IT_number 2
_symmetry_cell_setting triclinic
_symmetry_space_group_name_Hall '-P 1'
_symmetry_space_group_name_H-M 'P -1'
_cell_angle_alpha 86.3691(10)
_cell_angle_beta 73.2647(12)
_cell_angle_gamma 74.3865(13)
_cell_formula_units_Z 2
_cell_length_a 10.8109(2)
_cell_length_b 14.8035(3)
_cell_length_c 18.0613(4)
_cell_measurement_temperature 200
_cell_volume 2665.63(10)
_diffrn_ambient_temperature 200
_exptl_crystal_density_diffrn 1.545
_cod_depositor_comments
;
The following automatic conversions were performed:
'_symmetry_cell_setting' value 'Triclinic' changed to 'triclinic'
according to '/home/saulius/struct/CIF-dictionaries/cif_core.dic'
dictionary named 'cif_core.dic' version 2.4.1 from 2010-06-29.

Automatic conversion script
Id: cif_fix_enum 1527 2010-12-29 10:47:43Z saulius 

 Updated bibliographic information.

 Antanas Vaitkus,
 2019-10-02
;
_cod_original_formula_sum ' C42 H42 B Cl10 N7 P Rh S3 '
_cod_database_code 4060614

loop_
_symmetry_equiv_pos_as_xyz
x,y,z
-x,-y,-z

loop_
_atom_site_label
_atom_site_type_symbol
_atom_site_fract_x
_atom_site_fract_y
_atom_site_fract_z
_atom_site_U_iso_or_equiv
_atom_site_occupancy
_atom_site_adp_type
_atom_site_refinement_flags_posn
_atom_site_refinement_flags_adp
_atom_site_refinement_flags_occupancy
_atom_site_disorder_assembly
_atom_site_disorder_group
_atom_site_attached_hydrogens
Rh1 Rh 0.578277(19) 0.262679(12) 0.254054(10) 0.0262 1.0000 Uani . . . . . .
Cl1 Cl 0.63737(7) 0.75826(5) 0.07294(4) 0.0419 1.0000 Uani . . . . . .
Cl51 Cl 0.39768(15) 0.74552(8) 0.31728(6) 0.0777 1.0000 Uani . . . . . .
Cl52 Cl 0.25819(12) 0.78322(8) 0.19976(7) 0.0706 1.0000 Uani . . . . . .
Cl53 Cl 0.37657(17) 0.59242(7) 0.23651(8) 0.0887 1.0000 Uani . . . . . .
Cl61 Cl 0.77219(17) 0.73706(8) 0.28432(6) 0.0867 1.0000 Uani . . . . . .
Cl62 Cl 1.00208(11) 0.66520(8) 0.15544(10) 0.0876 1.0000 Uani . . . . . .
Cl63 Cl 0.78975(10) 0.57138(6) 0.20275(6) 0.0551 1.0000 Uani . . . . . .
Cl71 Cl -0.0454(3) 0.8895(2) 0.4937(2) 0.1449 0.798(3) Uani . . P . . .
Cl72 Cl -0.1223(3) 0.7181(3) 0.5399(2) 0.1679 0.798(3) Uani . . P . . .
Cl73 Cl 0.0221(5) 0.7421(3) 0.3878(3) 0.2015 0.798(3) Uani . . P . . .
Cl74 Cl -0.1567(15) 0.8166(12) 0.5639(9) 0.1700 0.202(3) Uiso D . P . . .
Cl75 Cl -0.0530(16) 0.6760(10) 0.4576(10) 0.1700 0.202(3) Uiso D . P . . .
Cl76 Cl -0.0164(16) 0.8528(11) 0.4125(9) 0.1700 0.202(3) Uiso D . P . . .
S1 S 0.66569(7) 0.38541(5) 0.18874(4) 0.0361 1.0000 Uani . . . . . .
S2 S 0.50087(7) 0.12676(4) 0.29189(3) 0.0314 1.0000 Uani . . . . . .
S3 S 0.36993(7) 0.36901(4) 0.32181(4) 0.0351 1.0000 Uani . . . . . .
P1 P 0.67345(7) 0.25151(5) 0.36643(4) 0.0314 1.0000 Uani . . . . . .
N1 N 0.8327(2) 0.13199(16) 0.15218(13) 0.0358 1.0000 Uani . . . . . .
N12 N 0.5729(2) 0.31085(15) 0.08875(12) 0.0314 1.0000 Uani . . . . . .
N15 N 0.6831(3) 0.41387(17) 0.03500(13) 0.0401 1.0000 Uani . . . . . .
N22 N 0.4897(2) 0.16411(14) 0.14433(11) 0.0274 1.0000 Uani . . . . . .
N25 N 0.4766(2) 0.02200(14) 0.17903(12) 0.0309 1.0000 Uani . . . . . .
N32 N 0.3457(2) 0.32785(14) 0.18392(12) 0.0301 1.0000 Uani . . . . . .
N35 N 0.1619(3) 0.42065(18) 0.25528(15) 0.0437 1.0000 Uani . . . . . .
C1 C 0.7378(3) 0.18063(18) 0.19057(14) 0.0310 1.0000 Uani . . . . . .
C2 C 0.9542(3) 0.0718(2) 0.11171(15) 0.0358 1.0000 Uani . . . . . .
C3 C 1.0565(3) 0.1120(2) 0.07123(17) 0.0431 1.0000 Uani . . . . . .
C4 C 1.1783(3) 0.0501(3) 0.0333(2) 0.0524 1.0000 Uani . . . . . .
C5 C 1.1936(3) -0.0455(3) 0.0358(2) 0.0582 1.0000 Uani . . . . . .
C6 C 1.0899(3) -0.0827(3) 0.0754(2) 0.0511 1.0000 Uani . . . . . .
C7 C 0.9663(3) -0.0241(2) 0.11495(17) 0.0416 1.0000 Uani . . . . . .
C8 C 1.0349(4) 0.2164(3) 0.0682(2) 0.0616 1.0000 Uani . . . . . .
C9 C 0.8502(4) -0.0628(3) 0.1586(2) 0.0590 1.0000 Uani . . . . . .
C11 C 0.6407(3) 0.36996(17) 0.10147(15) 0.0328 1.0000 Uani . . . . . .
C13 C 0.5705(3) 0.3200(2) 0.01188(15) 0.0408 1.0000 Uani . . . . . .
C14 C 0.6386(4) 0.3831(2) -0.02134(17) 0.0464 1.0000 Uani . . . . . .
C16 C 0.7585(4) 0.4840(3) 0.02578(19) 0.0534 1.0000 Uani . . . . . .
C21 C 0.4912(2) 0.10273(16) 0.20236(14) 0.0286 1.0000 Uani . . . . . .
C23 C 0.4670(3) 0.12211(18) 0.08375(15) 0.0330 1.0000 Uani . . . . . .
C24 C 0.4609(3) 0.03436(18) 0.10549(15) 0.0352 1.0000 Uani . . . . . .
C26 C 0.4789(3) -0.06291(19) 0.22500(17) 0.0412 1.0000 Uani . . . . . .
C31 C 0.2892(3) 0.37348(17) 0.25230(16) 0.0339 1.0000 Uani . . . . . .
C33 C 0.2510(3) 0.3469(2) 0.14228(18) 0.0408 1.0000 Uani . . . . . .
C34 C 0.1381(3) 0.4041(2) 0.1865(2) 0.0492 1.0000 Uani . . . . . .
C36 C 0.0687(4) 0.4799(3) 0.3197(2) 0.0605 1.0000 Uani . . . . . .
C50 C 0.3899(4) 0.7079(2) 0.2287(2) 0.0487 1.0000 Uani . . . . . .
C60 C 0.8293(3) 0.6799(2) 0.1938(2) 0.0451 1.0000 Uani . . . . . .
C70 C -0.0130(7) 0.7725(6) 0.4833(5) 0.1230 1.0000 Uani D . . . . .
C111 C 0.6721(3) 0.35781(19) 0.41397(15) 0.0352 1.0000 Uani . . . . . .
C112 C 0.6511(4) 0.4429(2) 0.37701(19) 0.0517 1.0000 Uani . . . . . .
C113 C 0.6549(5) 0.5238(3) 0.4109(2) 0.0608 1.0000 Uani . . . . . .
C114 C 0.6787(4) 0.5193(3) 0.4820(2) 0.0541 1.0000 Uani . . . . . .
C115 C 0.6954(5) 0.4353(3) 0.5208(2) 0.0624 1.0000 Uani . . . . . .
C116 C 0.6927(4) 0.3549(2) 0.48694(19) 0.0507 1.0000 Uani . . . . . .
C121 C 0.8497(3) 0.1882(2) 0.33595(17) 0.0436 1.0000 Uani . . . . . .
C122 C 0.8854(4) 0.0919(3) 0.3209(2) 0.0569 1.0000 Uani . . . . . .
C123 C 1.0183(5) 0.0436(4) 0.2899(3) 0.0801 1.0000 Uani . . . . . .
C124 C 1.1153(5) 0.0907(5) 0.2721(3) 0.0961 1.0000 Uani . . . . . .
C125 C 1.0827(5) 0.1854(5) 0.2867(4) 0.1075 1.0000 Uani . . . . . .
C126 C 0.9499(4) 0.2341(3) 0.3182(3) 0.0710 1.0000 Uani . . . . . .
C131 C 0.6013(3) 0.18355(19) 0.44809(15) 0.0361 1.0000 Uani . . . . . .
C132 C 0.4633(3) 0.1971(2) 0.47018(16) 0.0422 1.0000 Uani . . . . . .
C133 C 0.4016(4) 0.1487(3) 0.53214(19) 0.0520 1.0000 Uani . . . . . .
C134 C 0.4778(4) 0.0855(3) 0.57154(19) 0.0561 1.0000 Uani . . . . . .
C135 C 0.6147(4) 0.0715(3) 0.5507(2) 0.0573 1.0000 Uani . . . . . .
C136 C 0.6762(4) 0.1206(2) 0.48975(19) 0.0473 1.0000 Uani . . . . . .
B1 B 0.4926(3) 0.26585(18) 0.16019(15) 0.0273 1.0000 Uani . . . . . .
H41 H 1.2551(3) 0.0754(3) 0.0040(2) 0.0634 1.0000 Uiso R . . . . .
H51 H 1.2817(3) -0.0886(3) 0.0084(2) 0.0668 1.0000 Uiso R . . . . .
H61 H 1.1030(3) -0.1522(3) 0.0758(2) 0.0588 1.0000 Uiso R . . . . .
H81 H 1.1191(4) 0.2317(3) 0.0367(2) 0.0738 1.0000 Uiso R . . . . .
H82 H 1.0099(4) 0.2424(3) 0.1218(2) 0.0738 1.0000 Uiso R . . . . .
H83 H 0.9612(4) 0.2448(3) 0.0439(2) 0.0738 1.0000 Uiso R . . . . .
H91 H 0.8782(4) -0.1328(3) 0.1542(2) 0.0665 1.0000 Uiso R . . . . .
H92 H 0.8222(4) -0.0433(3) 0.2142(2) 0.0665 1.0000 Uiso R . . . . .
H93 H 0.7735(4) -0.0378(3) 0.1361(2) 0.0665 1.0000 Uiso R . . . . .
H131 H 0.5260(3) 0.2858(2) -0.01412(15) 0.0523 1.0000 Uiso R . . . . .
H141 H 0.6543(4) 0.4038(2) -0.07627(17) 0.0595 1.0000 Uiso R . . . . .
H161 H 0.7777(4) 0.5058(3) -0.02892(19) 0.0689 1.0000 Uiso R . . . . .
H162 H 0.8447(4) 0.4559(3) 0.03867(19) 0.0689 1.0000 Uiso R . . . . .
H163 H 0.7047(4) 0.5386(3) 0.06128(19) 0.0689 1.0000 Uiso R . . . . .
H231 H 0.4572(3) 0.15180(18) 0.03374(15) 0.0412 1.0000 Uiso R . . . . .
H241 H 0.4475(3) -0.01343(18) 0.07396(15) 0.0439 1.0000 Uiso R . . . . .
H261 H 0.4660(3) -0.11274(19) 0.19529(17) 0.0504 1.0000 Uiso R . . . . .
H262 H 0.5671(3) -0.08527(19) 0.23672(17) 0.0504 1.0000 Uiso R . . . . .
H263 H 0.4053(3) -0.04886(19) 0.27446(17) 0.0504 1.0000 Uiso R . . . . .
H331 H 0.2647(3) 0.3226(2) 0.08933(18) 0.0508 1.0000 Uiso R . . . . .
H341 H 0.0525(3) 0.4299(2) 0.1724(2) 0.0588 1.0000 Uiso R . . . . .
H361 H -0.0187(4) 0.5068(3) 0.3079(2) 0.0664 1.0000 Uiso R . . . . .
H362 H 0.1063(4) 0.5320(3) 0.3279(2) 0.0664 1.0000 Uiso R . . . . .
H363 H 0.0545(4) 0.4416(3) 0.3675(2) 0.0664 1.0000 Uiso R . . . . .
H501 H 0.4743(4) 0.7095(2) 0.1878(2) 0.0585 1.0000 Uiso R . . . . .
H601 H 0.7836(3) 0.7194(2) 0.1574(2) 0.0565 1.0000 Uiso R . . . . .
H701 H 0.0672(7) 0.7483(6) 0.5029(5) 0.1476 1.0000 Uiso R . . . . .
H1121 H 0.6330(4) 0.4465(2) 0.32548(19) 0.0645 1.0000 Uiso R . . . . .
H1131 H 0.6403(5) 0.5850(3) 0.3836(2) 0.0758 1.0000 Uiso R . . . . .
H1141 H 0.6841(4) 0.5769(3) 0.5057(2) 0.0673 1.0000 Uiso R . . . . .
H1151 H 0.7095(5) 0.4327(3) 0.5733(2) 0.0805 1.0000 Uiso R . . . . .
H1161 H 0.7056(4) 0.2942(2) 0.51502(19) 0.0644 1.0000 Uiso R . . . . .
H1221 H 0.8144(4) 0.0573(3) 0.3327(2) 0.0656 1.0000 Uiso R . . . . .
H1231 H 1.0430(5) -0.0257(4) 0.2805(3) 0.0849 1.0000 Uiso R . . . . .
H1241 H 1.2107(5) 0.0560(5) 0.2483(3) 0.0988 1.0000 Uiso R . . . . .
H1251 H 1.1545(5) 0.2193(5) 0.2746(4) 0.1192 1.0000 Uiso R . . . . .
H1261 H 0.9266(4) 0.3032(3) 0.3281(3) 0.0807 1.0000 Uiso R . . . . .
H1321 H 0.4077(3) 0.2421(2) 0.44122(16) 0.0503 1.0000 Uiso R . . . . .
H1331 H 0.3021(4) 0.1597(3) 0.54805(19) 0.0619 1.0000 Uiso R . . . . .
H1341 H 0.4336(4) 0.0496(3) 0.61531(19) 0.0692 1.0000 Uiso R . . . . .
H1351 H 0.6697(4) 0.0260(3) 0.5796(2) 0.0701 1.0000 Uiso R . . . . .
H1361 H 0.7754(4) 0.1107(2) 0.47542(19) 0.0584 1.0000 Uiso R . . . . .

loop_
_atom_site_aniso_label
_atom_site_aniso_U_11
_atom_site_aniso_U_22
_atom_site_aniso_U_33
_atom_site_aniso_U_23
_atom_site_aniso_U_13
_atom_site_aniso_U_12
Rh1 0.03161(10) 0.02334(10) 0.02581(10) -0.00017(6) -0.00950(7) -0.00927(7)
Cl1 0.0455(4) 0.0500(4) 0.0368(3) 0.0051(3) -0.0171(3) -0.0184(3)
Cl51 0.1268(10) 0.0732(6) 0.0599(5) 0.0215(5) -0.0469(6) -0.0531(7)
Cl52 0.0712(6) 0.0635(6) 0.0799(7) -0.0027(5) -0.0367(5) -0.0047(5)
Cl53 0.1346(11) 0.0384(4) 0.0893(8) 0.0013(5) -0.0215(7) -0.0274(6)
Cl61 0.1462(12) 0.0599(6) 0.0582(6) -0.0077(4) -0.0186(6) -0.0430(7)
Cl62 0.0480(5) 0.0566(6) 0.1483(12) 0.0096(6) -0.0129(6) -0.0151(4)
Cl63 0.0666(5) 0.0425(4) 0.0675(5) 0.0041(3) -0.0282(4) -0.0237(4)
Cl71 0.152(2) 0.1111(18) 0.193(3) 0.0063(18) -0.085(2) -0.0310(16)
Cl72 0.133(2) 0.223(4) 0.206(3) 0.128(3) -0.106(2) -0.111(2)
Cl73 0.182(4) 0.201(4) 0.189(4) -0.064(3) 0.014(3) -0.053(3)
S1 0.0525(4) 0.0319(3) 0.0322(3) 0.0031(2) -0.0150(3) -0.0222(3)
S2 0.0423(3) 0.0279(3) 0.0279(3) 0.0023(2) -0.0110(2) -0.0149(2)
S3 0.0408(3) 0.0304(3) 0.0318(3) -0.0050(2) -0.0101(2) -0.0045(2)
P1 0.0349(3) 0.0310(3) 0.0299(3) -0.0007(2) -0.0113(2) -0.0083(2)
N1 0.0335(11) 0.0378(11) 0.0347(11) -0.0035(9) -0.0069(9) -0.0091(9)
N12 0.0377(11) 0.0324(10) 0.0283(10) 0.0019(8) -0.0110(8) -0.0147(9)
N15 0.0576(15) 0.0381(12) 0.0313(11) 0.0066(9) -0.0131(10) -0.0246(11)
N22 0.0319(10) 0.0240(9) 0.0285(9) -0.0022(7) -0.0110(8) -0.0077(7)
N25 0.0356(11) 0.0251(9) 0.0346(10) -0.0017(8) -0.0098(8) -0.0121(8)
N32 0.0340(10) 0.0267(9) 0.0325(10) 0.0020(8) -0.0146(8) -0.0074(8)
N35 0.0393(13) 0.0388(12) 0.0467(13) -0.0037(10) -0.0134(10) 0.0026(10)
C1 0.0387(13) 0.0318(11) 0.0277(10) 0.0032(9) -0.0108(9) -0.0170(10)
C2 0.0269(11) 0.0448(14) 0.0332(12) -0.0057(10) -0.0066(9) -0.0059(10)
C3 0.0349(14) 0.0579(18) 0.0404(14) -0.0068(12) -0.0093(11) -0.0185(13)
C4 0.0310(14) 0.080(2) 0.0476(16) -0.0114(16) -0.0060(12) -0.0191(14)
C5 0.0354(15) 0.073(2) 0.058(2) -0.0177(17) -0.0102(14) -0.0007(15)
C6 0.0448(16) 0.0503(17) 0.0520(17) -0.0083(14) -0.0128(14) -0.0011(13)
C7 0.0371(14) 0.0424(14) 0.0423(14) -0.0032(11) -0.0102(11) -0.0059(11)
C8 0.058(2) 0.066(2) 0.061(2) -0.0062(17) 0.0023(16) -0.0346(18)
C9 0.058(2) 0.0436(17) 0.065(2) -0.0023(15) 0.0020(16) -0.0158(15)
C11 0.0395(13) 0.0276(11) 0.0331(12) 0.0025(9) -0.0102(10) -0.0124(10)
C13 0.0572(17) 0.0442(15) 0.0293(12) 0.0057(10) -0.0167(11) -0.0232(13)
C14 0.066(2) 0.0522(17) 0.0302(12) 0.0075(12) -0.0155(13) -0.0308(15)
C16 0.081(2) 0.0500(18) 0.0411(15) 0.0107(13) -0.0148(15) -0.0419(17)
C21 0.0285(11) 0.0253(10) 0.0330(11) -0.0015(8) -0.0068(9) -0.0103(9)
C23 0.0372(12) 0.0342(12) 0.0314(11) -0.0035(9) -0.0142(10) -0.0101(10)
C24 0.0408(14) 0.0321(12) 0.0369(13) -0.0052(10) -0.0131(10) -0.0131(10)
C26 0.0561(17) 0.0268(12) 0.0432(14) 0.0023(10) -0.0117(12) -0.0179(11)
C31 0.0374(13) 0.0232(11) 0.0398(13) 0.0003(9) -0.0117(10) -0.0048(9)
C33 0.0431(15) 0.0389(14) 0.0448(14) 0.0033(11) -0.0232(12) -0.0072(11)
C34 0.0433(16) 0.0476(17) 0.0560(18) -0.0022(14) -0.0238(14) 0.0005(13)
C36 0.0493(19) 0.056(2) 0.061(2) -0.0148(16) -0.0114(15) 0.0105(15)
C50 0.0575(18) 0.0404(15) 0.0485(16) 0.0071(12) -0.0143(14) -0.0155(13)
C60 0.0501(17) 0.0355(14) 0.0556(17) 0.0031(12) -0.0238(14) -0.0118(12)
C70 0.075(4) 0.133(6) 0.161(7) 0.042(5) -0.038(4) -0.030(4)
C111 0.0340(12) 0.0389(13) 0.0348(12) -0.0038(10) -0.0106(10) -0.0111(10)
C112 0.078(2) 0.0420(16) 0.0416(15) -0.0007(12) -0.0191(15) -0.0235(16)
C113 0.099(3) 0.0410(17) 0.0494(18) -0.0018(14) -0.0209(18) -0.0296(18)
C114 0.064(2) 0.0507(18) 0.0537(18) -0.0156(14) -0.0149(16) -0.0229(16)
C115 0.086(3) 0.061(2) 0.0543(19) -0.0105(16) -0.0365(19) -0.0222(19)
C116 0.069(2) 0.0468(17) 0.0456(16) -0.0027(13) -0.0278(15) -0.0164(15)
C121 0.0392(14) 0.0508(16) 0.0352(13) 0.0022(12) -0.0120(11) -0.0013(12)
C122 0.0521(19) 0.057(2) 0.0548(19) -0.0139(15) -0.0219(15) 0.0073(15)
C123 0.070(3) 0.081(3) 0.062(2) -0.016(2) -0.020(2) 0.032(2)
C124 0.049(2) 0.114(4) 0.085(3) 0.014(3) 0.004(2) 0.019(3)
C125 0.041(2) 0.117(5) 0.140(5) 0.043(4) 0.000(3) -0.017(3)
C126 0.0420(18) 0.069(2) 0.091(3) 0.023(2) -0.0077(18) -0.0131(17)
C131 0.0450(14) 0.0341(12) 0.0316(12) 0.0003(10) -0.0139(10) -0.0112(11)
C132 0.0501(16) 0.0417(15) 0.0339(13) 0.0020(11) -0.0102(12) -0.0128(12)
C133 0.0595(19) 0.0554(18) 0.0398(15) 0.0025(13) -0.0066(13) -0.0216(15)
C134 0.085(3) 0.0506(18) 0.0371(15) 0.0060(13) -0.0142(16) -0.0300(18)
C135 0.082(3) 0.0500(18) 0.0436(16) 0.0105(14) -0.0274(17) -0.0147(17)
C136 0.0559(18) 0.0470(16) 0.0431(15) 0.0077(12) -0.0230(14) -0.0122(14)
B1 0.0317(13) 0.0228(11) 0.0296(12) -0.0011(9) -0.0104(10) -0.0083(9)

loop_
_geom_bond_atom_site_label_1
_geom_bond_site_symmetry_1
_geom_bond_atom_site_label_2
_geom_bond_site_symmetry_2
_geom_bond_distance
_geom_bond_publ_flag
Rh1 . S1 . 2.3657(6) yes
Rh1 . S2 . 2.3703(6) yes
Rh1 . S3 . 2.4076(7) yes
Rh1 . P1 . 2.5049(7) yes
Rh1 . C1 . 1.917(3) yes
Rh1 . B1 . 2.146(3) yes
Cl51 . C50 . 1.758(4) yes
Cl52 . C50 . 1.745(4) yes
Cl53 . C50 . 1.747(3) yes
Cl61 . C60 . 1.756(3) yes
Cl62 . C60 . 1.753(3) yes
Cl63 . C60 . 1.757(3) yes
Cl71 . C70 . 1.684(9) yes
Cl72 . C70 . 1.673(7) yes
Cl73 . C70 . 1.718(10) yes
Cl74 . C70 . 1.797(13) no
Cl75 . C70 . 1.724(13) no
Cl76 . C70 . 1.691(14) no
S1 . C11 . 1.713(3) yes
S2 . C21 . 1.715(3) yes
S3 . C31 . 1.712(3) yes
P1 . C111 . 1.834(3) yes
P1 . C121 . 1.820(3) yes
P1 . C131 . 1.835(3) yes
N1 . C1 . 1.144(4) yes
N1 . C2 . 1.398(3) yes
N12 . C11 . 1.351(3) yes
N12 . C13 . 1.393(3) yes
N12 . B1 . 1.556(3) yes
N15 . C11 . 1.349(3) yes
N15 . C14 . 1.390(4) yes
N15 . C16 . 1.459(4) yes
N22 . C21 . 1.344(3) yes
N22 . C23 . 1.402(3) yes
N22 . B1 . 1.561(3) yes
N25 . C21 . 1.355(3) yes
N25 . C24 . 1.381(3) yes
N25 . C26 . 1.460(3) yes
N32 . C31 . 1.343(3) yes
N32 . C33 . 1.397(3) yes
N32 . B1 . 1.556(3) yes
N35 . C31 . 1.353(4) yes
N35 . C34 . 1.387(4) yes
N35 . C36 . 1.455(4) yes
C2 . C3 . 1.396(4) yes
C2 . C7 . 1.389(4) yes
C3 . C4 . 1.398(5) yes
C3 . C8 . 1.500(5) yes
C4 . C5 . 1.379(6) yes
C4 . H41 . 1.000 no
C5 . C6 . 1.375(5) yes
C5 . H51 . 1.000 no
C6 . C7 . 1.398(4) yes
C6 . H61 . 1.000 no
C7 . C9 . 1.511(5) yes
C8 . H81 . 1.000 no
C8 . H82 . 1.000 no
C8 . H83 . 1.000 no
C9 . H91 . 1.000 no
C9 . H92 . 1.000 no
C9 . H93 . 1.000 no
C13 . C14 . 1.349(4) yes
C13 . H131 . 1.000 no
C14 . H141 . 1.000 no
C16 . H161 . 1.000 no
C16 . H162 . 1.000 no
C16 . H163 . 1.000 no
C23 . C24 . 1.346(4) yes
C23 . H231 . 1.000 no
C24 . H241 . 1.000 no
C26 . H261 . 1.000 no
C26 . H262 . 1.000 no
C26 . H263 . 1.000 no
C33 . C34 . 1.346(5) yes
C33 . H331 . 1.000 no
C34 . H341 . 1.000 no
C36 . H361 . 1.000 no
C36 . H362 . 1.000 no
C36 . H363 . 1.000 no
C50 . H501 . 1.000 no
C60 . H601 . 1.000 no
C70 . H701 . 1.000 no
C111 . C112 . 1.382(4) yes
C111 . C116 . 1.395(4) yes
C112 . C113 . 1.394(4) yes
C112 . H1121 . 1.000 no
C113 . C114 . 1.375(5) yes
C113 . H1131 . 1.000 no
C114 . C115 . 1.382(6) yes
C114 . H1141 . 1.000 no
C115 . C116 . 1.383(5) yes
C115 . H1151 . 1.000 no
C116 . H1161 . 1.000 no
C121 . C122 . 1.395(5) yes
C121 . C126 . 1.381(5) yes
C122 . C123 . 1.387(5) yes
C122 . H1221 . 1.000 no
C123 . C124 . 1.364(9) yes
C123 . H1231 . 1.000 no
C124 . C125 . 1.374(9) yes
C124 . H1241 . 1.000 no
C125 . C126 . 1.388(6) yes
C125 . H1251 . 1.000 no
C126 . H1261 . 1.000 no
C131 . C132 . 1.390(4) yes
C131 . C136 . 1.395(4) yes
C132 . C133 . 1.391(4) yes
C132 . H1321 . 1.000 no
C133 . C134 . 1.378(5) yes
C133 . H1331 . 1.000 no
C134 . C135 . 1.379(6) yes
C134 . H1341 . 1.000 no
C135 . C136 . 1.385(5) yes
C135 . H1351 . 1.000 no
C136 . H1361 . 1.000 no
